data_4035443
loop_
_publ_author_name
'Atienza, Bren Jordan P.'
'Jensen, Lionel D.'
'Noton, Sarah L.'
'Ansalem, Anil Kumar Victoria'
'Hobman, Tom'
'Fearns, Rachel'
'Marchant, David J.'
'West, F. G.'

_publ_section_title
;
 Dual Catalytic Synthesis of Antiviral Compounds Based on
 Metallocarbene-Azide Cascade Chemistry.
;
_journal_issue 13
_journal_name_full 'The Journal of organic chemistry'
_journal_page_first 6829
_journal_page_last 6842
_journal_paper_doi 10.1021/acs.joc.8b00222
_journal_volume 83
_journal_year 2018
_chemical_absolute_configuration syn
_chemical_formula_moiety 'C34 H36 N2 O3'
_chemical_formula_sum 'C34 H36 N2 O3'
_chemical_formula_weight 520.65
_space_group_crystal_system monoclinic
_space_group_IT_number 4
_space_group_name_Hall 'P 2yb'
_space_group_name_H-M_alt 'P 1 21 1'
_atom_sites_solution_hydrogens mixed
_audit_creation_method SHELXL-2013
_cell_angle_alpha 90
_cell_angle_beta 95.6775(6)
_cell_angle_gamma 90
_cell_formula_units_Z 2
_cell_length_a 11.0321(5)
_cell_length_b 11.4646(5)
_cell_length_c 11.5824(5)
_cell_measurement_reflns_used 8226
_cell_measurement_temperature 173(2)
_cell_measurement_theta_max 28.17
_cell_measurement_theta_min 2.51
_cell_volume 1457.74(11)
_computing_cell_refinement 'Bruker SAINT'
_computing_data_collection 'Bruker APEX2'
_computing_data_reduction 'Bruker SAINT'
_computing_molecular_graphics 'Bruker SHELXTL'
_computing_publication_material 'Bruker SHELXTL'
_computing_structure_refinement 'SHELXL-2013 (Sheldrick, 2013)'
_computing_structure_solution 'SHELXD (Schneider & Sheldrick, 2002)'
_diffrn_ambient_temperature 173(2)
_diffrn_measured_fraction_theta_full 0.999
_diffrn_measured_fraction_theta_max 0.972
_diffrn_measurement_device_type 'Bruker APEX-II CCD'
_diffrn_measurement_method '\w scans'
_diffrn_radiation_type MoK\a
_diffrn_radiation_wavelength 0.71073
_diffrn_reflns_av_R_equivalents 0.0192
_diffrn_reflns_av_unetI/netI 0.0303
_diffrn_reflns_Laue_measured_fraction_full 0.999
_diffrn_reflns_Laue_measured_fraction_max 0.972
_diffrn_reflns_limit_h_max 14
_diffrn_reflns_limit_h_min -14
_diffrn_reflns_limit_k_max 15
_diffrn_reflns_limit_k_min -15
_diffrn_reflns_limit_l_max 14
_diffrn_reflns_limit_l_min -14
_diffrn_reflns_number 13193
_diffrn_reflns_point_group_measured_fraction_full 0.999
_diffrn_reflns_point_group_measured_fraction_max 0.951
_diffrn_reflns_theta_full 25.242
_diffrn_reflns_theta_max 28.310
_diffrn_reflns_theta_min 1.767
_exptl_absorpt_coefficient_mu 0.075
_exptl_absorpt_correction_T_max 1.0000
_exptl_absorpt_correction_T_min 0.9186
_exptl_absorpt_correction_type integration
_exptl_absorpt_process_details 'SADABS (Sheldrick, 2008)'
_exptl_crystal_colour yellow
_exptl_crystal_density_diffrn 1.186
_exptl_crystal_description rod
_exptl_crystal_F_000 556
_exptl_crystal_size_max 0.752
_exptl_crystal_size_mid 0.137
_exptl_crystal_size_min 0.116
_refine_diff_density_max 0.203
_refine_diff_density_min -0.207
_refine_diff_density_rms 0.036
_refine_ls_abs_structure_details
; 
 Flack x determined using 2584 quotients [(I+)-(I-)]/[(I+)+(I-)] 
 (Parsons and Flack (2004), Acta Cryst. A60, s61). 
;
_refine_ls_abs_structure_Flack -0.1(3)
_refine_ls_extinction_method none
_refine_ls_goodness_of_fit_ref 1.033
_refine_ls_hydrogen_treatment mixed
_refine_ls_matrix_type full
_refine_ls_number_parameters 356
_refine_ls_number_reflns 6914
_refine_ls_number_restraints 1
_refine_ls_restrained_S_all 1.033
_refine_ls_R_factor_all 0.0461
_refine_ls_R_factor_gt 0.0385
_refine_ls_shift/su_max 0.000
_refine_ls_shift/su_mean 0.000
_refine_ls_structure_factor_coef Fsqd
_refine_ls_weighting_details 'w=1/[\s^2^(Fo^2^)+(0.0496P)^2^+0.1498P] where P=(Fo^2^+2Fc^2^)/3'
_refine_ls_weighting_scheme calc
_refine_ls_wR_factor_gt 0.0903
_refine_ls_wR_factor_ref 0.0952
_reflns_Friedel_coverage 0.865
_reflns_Friedel_fraction_full 1.000
_reflns_Friedel_fraction_max 0.927
_reflns_number_gt 6090
_reflns_number_total 6914
_reflns_threshold_expression 'I > 2\s(I)'
_cod_data_source_file jo8b00222_si_002.cif
_cod_data_source_block 2z_major
_cod_original_sg_symbol_H-M 'P 21'
_cod_database_code 4035443
_shelx_space_group_comment
; 
The symmetry employed for this shelxl refinement is uniquely defined 
by the following loop, which should always be used as a source of 
symmetry information in preference to the above space-group names. 
They are only intended as comments. 
;
_shelx_estimated_absorpt_t_min 0.945
_shelx_estimated_absorpt_t_max 0.991
_shelxl_version_number 2013-4

loop_
_space_group_symop_operation_xyz
'x, y, z'
'-x, y+1/2, -z'

loop_
_atom_site_label
_atom_site_type_symbol
_atom_site_fract_x
_atom_site_fract_y
_atom_site_fract_z
_atom_site_U_iso_or_equiv
_atom_site_adp_type
_atom_site_occupancy
_atom_site_site_symmetry_order
_atom_site_calc_flag
_atom_site_refinement_flags_posn
_atom_site_refinement_flags_adp
O1 O -0.05451(13) 0.09169(12) 0.59193(13) 0.0297(3) Uani 1 1 d . .
O2 O 0.17965(14) 0.37380(13) 0.58972(14) 0.0368(4) Uani 1 1 d . .
O3 O 0.18820(12) 0.18432(12) 0.54041(12) 0.0268(3) Uani 1 1 d . .
N1 N -0.06284(15) 0.38955(14) 0.51395(14) 0.0234(3) Uani 1 1 d . .
H1N H -0.028(2) 0.455(2) 0.491(2) 0.028(6) Uiso 1 1 d . .
N2 N -0.07007(16) 0.12303(15) 0.22015(15) 0.0286(4) Uani 1 1 d . .
C1 C -0.00234(18) 0.27766(16) 0.49969(17) 0.0216(4) Uani 1 1 d . .
C2 C -0.06141(17) 0.19737(17) 0.58848(16) 0.0232(4) Uani 1 1 d . .
C3 C -0.12033(18) 0.27628(17) 0.66334(17) 0.0249(4) Uani 1 1 d . .
C4 C -0.1750(2) 0.2549(2) 0.76541(19) 0.0350(5) Uani 1 1 d . .
H4 H -0.1791 0.1782 0.7957 0.042 Uiso 1 1 calc R U
C5 C -0.2224(2) 0.3482(2) 0.8206(2) 0.0402(6) Uani 1 1 d . .
H5 H -0.2591 0.3364 0.8905 0.048 Uiso 1 1 calc R U
C6 C -0.2166(2) 0.4608(2) 0.7739(2) 0.0351(5) Uani 1 1 d . .
H6 H -0.2492 0.5241 0.8138 0.042 Uiso 1 1 calc R U
C7 C -0.16559(18) 0.48305(17) 0.67232(18) 0.0262(4) Uani 1 1 d . .
H7 H -0.1641 0.5597 0.6413 0.031 Uiso 1 1 calc R U
C8 C -0.11602(17) 0.38851(17) 0.61640(16) 0.0223(4) Uani 1 1 d . .
C9 C -0.08505(18) 0.14082(18) 0.33538(17) 0.0256(4) Uani 1 1 d . .
H9 H -0.1369 0.0962 0.3791 0.031 Uiso 1 1 calc R U
C10 C -0.01447(17) 0.23201(17) 0.37764(16) 0.0228(4) Uani 1 1 d . .
C11 C 0.05019(18) 0.27386(17) 0.28364(17) 0.0250(4) Uani 1 1 d . .
C12 C 0.1371(2) 0.36112(19) 0.27291(19) 0.0322(5) Uani 1 1 d . .
H12 H 0.1630 0.4101 0.3368 0.039 Uiso 1 1 calc R U
C13 C 0.1845(2) 0.3746(2) 0.1675(2) 0.0425(6) Uani 1 1 d . .
H13 H 0.2444 0.4328 0.1596 0.051 Uiso 1 1 calc R U
C14 C 0.1456(3) 0.3039(2) 0.0720(2) 0.0436(6) Uani 1 1 d . .
H14 H 0.1797 0.3153 0.0007 0.052 Uiso 1 1 calc R U
C15 C 0.0592(2) 0.2185(2) 0.07952(19) 0.0364(5) Uani 1 1 d . .
H15 H 0.0322 0.1715 0.0144 0.044 Uiso 1 1 calc R U
C16 C 0.01234(19) 0.20330(18) 0.18648(17) 0.0280(4) Uani 1 1 d . .
C17 C -0.1266(2) 0.0274(2) 0.1509(2) 0.0350(5) Uani 1 1 d . .
H17A H -0.1120 -0.0468 0.1938 0.042 Uiso 1 1 calc R U
H17B H -0.0881 0.0212 0.0775 0.042 Uiso 1 1 calc R U
C18 C -0.2620(2) 0.0454(2) 0.12372(18) 0.0330(5) Uani 1 1 d . .
C19 C -0.3061(3) 0.1368(3) 0.0552(2) 0.0546(7) Uani 1 1 d . .
H19 H -0.2506 0.1871 0.0219 0.066 Uiso 1 1 calc R U
C20 C -0.4297(3) 0.1568(3) 0.0339(3) 0.0711(10) Uani 1 1 d . .
H20 H -0.4587 0.2211 -0.0128 0.085 Uiso 1 1 calc R U
C21 C -0.5107(3) 0.0836(4) 0.0804(3) 0.0704(10) Uani 1 1 d . .
H21 H -0.5958 0.0972 0.0666 0.085 Uiso 1 1 calc R U
C22 C -0.4679(3) -0.0089(4) 0.1466(3) 0.0775(12) Uani 1 1 d . .
H22 H -0.5236 -0.0605 0.1778 0.093 Uiso 1 1 calc R U
C23 C -0.3438(3) -0.0280(3) 0.1684(3) 0.0567(8) Uani 1 1 d . .
H23 H -0.3151 -0.0925 0.2148 0.068 Uiso 1 1 calc R U
C24 C 0.13304(18) 0.28665(17) 0.54827(17) 0.0238(4) Uani 1 1 d . .
C25 C 0.31618(18) 0.17507(18) 0.58921(18) 0.0287(4) Uani 1 1 d . .
H25 H 0.3333 0.2365 0.6500 0.034 Uiso 1 1 calc R U
C26 C 0.33291(19) 0.05554(19) 0.64539(19) 0.0318(5) Uani 1 1 d . .
H26 H 0.3167 -0.0039 0.5825 0.038 Uiso 1 1 calc R U
C27 C 0.4680(2) 0.0448(2) 0.6919(2) 0.0457(6) Uani 1 1 d . .
H27A H 0.4867 0.1021 0.7550 0.055 Uiso 1 1 calc R U
H27B H 0.4831 -0.0342 0.7248 0.055 Uiso 1 1 calc R U
C28 C 0.5522(2) 0.0657(3) 0.5974(3) 0.0506(7) Uani 1 1 d . .
H28A H 0.5394 0.0033 0.5384 0.061 Uiso 1 1 calc R U
H28B H 0.6378 0.0610 0.6320 0.061 Uiso 1 1 calc R U
C29 C 0.5312(2) 0.1837(2) 0.5384(2) 0.0429(6) Uani 1 1 d . .
H29 H 0.5504 0.2458 0.5980 0.052 Uiso 1 1 calc R U
C30 C 0.39745(19) 0.1953(2) 0.4926(2) 0.0349(5) Uani 1 1 d . .
H30A H 0.3824 0.2743 0.4598 0.042 Uiso 1 1 calc R U
H30B H 0.3775 0.1378 0.4299 0.042 Uiso 1 1 calc R U
C31 C 0.2415(2) 0.0327(2) 0.73605(19) 0.0376(5) Uani 1 1 d . .
H31 H 0.1588 0.0288 0.6923 0.045 Uiso 1 1 calc R U
C32 C 0.2368(3) 0.1301(3) 0.8255(2) 0.0542(7) Uani 1 1 d . .
H32A H 0.2187 0.2043 0.7855 0.065 Uiso 1 1 calc R U
H32B H 0.3157 0.1356 0.8722 0.065 Uiso 1 1 calc R U
H32C H 0.1730 0.1129 0.8762 0.065 Uiso 1 1 calc R U
C33 C 0.2630(3) -0.0848(3) 0.7968(3) 0.0539(7) Uani 1 1 d . .
H33A H 0.2620 -0.1469 0.7386 0.065 Uiso 1 1 calc R U
H33B H 0.1985 -0.0989 0.8476 0.065 Uiso 1 1 calc R U
H33C H 0.3422 -0.0839 0.8432 0.065 Uiso 1 1 calc R U
C34 C 0.6125(3) 0.2027(3) 0.4408(3) 0.0607(8) Uani 1 1 d . .
H34A H 0.5986 0.2811 0.4084 0.073 Uiso 1 1 calc R U
H34B H 0.5931 0.1445 0.3798 0.073 Uiso 1 1 calc R U
H34C H 0.6981 0.1948 0.4715 0.073 Uiso 1 1 calc R U

loop_
_atom_site_aniso_label
_atom_site_aniso_U_11
_atom_site_aniso_U_22
_atom_site_aniso_U_33
_atom_site_aniso_U_23
_atom_site_aniso_U_13
_atom_site_aniso_U_12
O1 0.0366(8) 0.0184(7) 0.0355(8) 0.0023(6) 0.0105(6) 0.0020(6)
O2 0.0312(8) 0.0250(8) 0.0525(10) -0.0091(7) -0.0050(7) 0.0015(6)
O3 0.0221(7) 0.0245(7) 0.0334(7) -0.0063(6) 0.0014(5) 0.0035(5)
N1 0.0258(9) 0.0186(8) 0.0270(8) 0.0018(6) 0.0084(7) 0.0018(7)
N2 0.0279(9) 0.0300(9) 0.0280(9) -0.0050(7) 0.0031(7) -0.0023(7)
C1 0.0226(9) 0.0185(8) 0.0245(9) 0.0015(7) 0.0059(7) 0.0007(7)
C2 0.0225(9) 0.0232(9) 0.0243(9) 0.0019(7) 0.0047(7) 0.0001(7)
C3 0.0256(10) 0.0227(9) 0.0276(10) 0.0007(8) 0.0083(8) 0.0027(8)
C4 0.0428(13) 0.0299(11) 0.0348(11) 0.0057(9) 0.0166(10) 0.0013(9)
C5 0.0491(15) 0.0390(13) 0.0367(12) 0.0048(10) 0.0253(11) 0.0045(11)
C6 0.0381(12) 0.0308(11) 0.0388(12) -0.0046(9) 0.0162(10) 0.0060(9)
C7 0.0247(10) 0.0209(9) 0.0339(11) 0.0000(8) 0.0074(8) 0.0026(8)
C8 0.0194(9) 0.0236(9) 0.0242(9) 0.0002(7) 0.0028(7) -0.0003(7)
C9 0.0237(9) 0.0262(10) 0.0274(9) -0.0006(8) 0.0046(8) 0.0003(8)
C10 0.0217(10) 0.0222(9) 0.0252(9) -0.0003(7) 0.0053(8) 0.0024(7)
C11 0.0273(10) 0.0224(9) 0.0261(9) 0.0010(7) 0.0070(8) 0.0042(8)
C12 0.0387(12) 0.0246(10) 0.0348(11) -0.0011(8) 0.0117(9) -0.0022(9)
C13 0.0556(16) 0.0308(12) 0.0448(13) 0.0031(10) 0.0229(12) -0.0067(11)
C14 0.0641(17) 0.0381(13) 0.0322(12) 0.0052(9) 0.0230(11) 0.0021(11)
C15 0.0490(14) 0.0362(12) 0.0249(10) -0.0022(9) 0.0083(9) 0.0047(10)
C16 0.0306(11) 0.0265(10) 0.0269(10) 0.0016(8) 0.0031(8) 0.0037(8)
C17 0.0357(12) 0.0351(12) 0.0334(11) -0.0099(9) -0.0010(9) -0.0024(10)
C18 0.0372(12) 0.0354(12) 0.0253(10) -0.0030(8) -0.0023(9) -0.0068(9)
C19 0.0455(15) 0.0610(18) 0.0548(16) 0.0258(14) -0.0073(12) -0.0132(14)
C20 0.0517(17) 0.084(2) 0.072(2) 0.0384(18) -0.0217(15) -0.0069(17)
C21 0.0353(14) 0.110(3) 0.0632(19) 0.0273(19) -0.0098(13) -0.0070(17)
C22 0.0415(16) 0.103(3) 0.086(2) 0.044(2) -0.0030(16) -0.0216(18)
C23 0.0445(15) 0.0584(18) 0.0657(18) 0.0254(15) -0.0021(13) -0.0087(13)
C24 0.0251(10) 0.0224(9) 0.0245(9) -0.0016(7) 0.0053(7) 0.0012(8)
C25 0.0218(10) 0.0306(11) 0.0329(10) -0.0080(8) -0.0017(8) 0.0017(8)
C26 0.0289(11) 0.0320(11) 0.0338(11) -0.0063(9) -0.0007(9) 0.0052(9)
C27 0.0357(13) 0.0474(14) 0.0518(14) -0.0004(12) -0.0071(11) 0.0111(11)
C28 0.0267(12) 0.0548(17) 0.0687(18) -0.0078(13) -0.0036(11) 0.0121(11)
C29 0.0219(11) 0.0485(15) 0.0583(16) -0.0103(12) 0.0032(10) -0.0021(10)
C30 0.0249(10) 0.0356(12) 0.0444(12) -0.0029(10) 0.0052(9) 0.0010(9)
C31 0.0388(13) 0.0419(13) 0.0319(11) -0.0011(10) 0.0017(9) 0.0028(10)
C32 0.0691(19) 0.0581(17) 0.0369(13) -0.0075(12) 0.0129(13) 0.0036(15)
C33 0.0604(18) 0.0513(16) 0.0502(16) 0.0093(12) 0.0060(14) -0.0012(13)
C34 0.0323(14) 0.074(2) 0.078(2) -0.0047(17) 0.0179(13) -0.0041(13)

loop_
_atom_type_symbol
_atom_type_description
_atom_type_scat_dispersion_real
_atom_type_scat_dispersion_imag
_atom_type_scat_source
C C 0.0033 0.0016 'International Tables Vol C Tables 4.2.6.8 and 6.1.1.4'
H H 0.0000 0.0000 'International Tables Vol C Tables 4.2.6.8 and 6.1.1.4'
N N 0.0061 0.0033 'International Tables Vol C Tables 4.2.6.8 and 6.1.1.4'
O O 0.0106 0.0060 'International Tables Vol C Tables 4.2.6.8 and 6.1.1.4'

loop_
_geom_angle_atom_site_label_1
_geom_angle_atom_site_label_2
_geom_angle_atom_site_label_3
_geom_angle
C24 O3 C25 117.75(15)
C8 N1 C1 109.16(15)
C9 N2 C16 108.76(17)
C9 N2 C17 123.91(18)
C16 N2 C17 127.14(18)
N1 C1 C10 114.39(16)
N1 C1 C24 109.60(15)
C10 C1 C24 111.03(15)
N1 C1 C2 102.52(15)
C10 C1 C2 114.12(16)
C24 C1 C2 104.44(15)
O1 C2 C3 129.26(18)
O1 C2 C1 125.32(17)
C3 C2 C1 105.40(16)
C8 C3 C4 121.51(18)
C8 C3 C2 107.86(16)
C4 C3 C2 130.63(19)
C5 C4 C3 118.1(2)
C4 C5 C6 120.14(19)
C7 C6 C5 122.5(2)
C6 C7 C8 117.56(19)
N1 C8 C3 112.15(16)
N1 C8 C7 127.71(18)
C3 C8 C7 120.11(17)
C10 C9 N2 110.02(17)
C9 C10 C11 106.94(17)
C9 C10 C1 126.82(17)
C11 C10 C1 126.20(17)
C12 C11 C16 119.27(18)
C12 C11 C10 134.38(19)
C16 C11 C10 106.34(17)
C13 C12 C11 118.7(2)
C12 C13 C14 121.2(2)
C15 C14 C13 121.4(2)
C14 C15 C16 117.6(2)
N2 C16 C15 130.2(2)
N2 C16 C11 107.94(17)
C15 C16 C11 121.8(2)
N2 C17 C18 111.82(18)
C23 C18 C19 118.5(2)
C23 C18 C17 120.8(2)
C19 C18 C17 120.7(2)
C18 C19 C20 121.1(3)
C21 C20 C19 119.8(3)
C22 C21 C20 119.5(3)
C21 C22 C23 120.4(3)
C18 C23 C22 120.6(3)
O2 C24 O3 125.50(19)
O2 C24 C1 124.08(17)
O3 C24 C1 110.40(16)
O3 C25 C30 108.66(17)
O3 C25 C26 107.49(16)
C30 C25 C26 113.42(17)
C25 C26 C27 107.13(19)
C25 C26 C31 112.52(17)
C27 C26 C31 115.00(19)
C28 C27 C26 112.0(2)
C27 C28 C29 112.7(2)
C28 C29 C30 109.5(2)
C28 C29 C34 112.6(2)
C30 C29 C34 110.5(2)
C25 C30 C29 110.62(19)
C33 C31 C32 110.3(2)
C33 C31 C26 112.3(2)
C32 C31 C26 113.8(2)

loop_
_geom_bond_atom_site_label_1
_geom_bond_atom_site_label_2
_geom_bond_distance
O1 C2 1.214(2)
O2 C24 1.202(3)
O3 C24 1.329(2)
O3 C25 1.472(2)
N1 C8 1.375(2)
N1 C1 1.463(2)
N2 C9 1.376(2)
N2 C16 1.377(3)
N2 C17 1.461(3)
C1 C10 1.501(3)
C1 C24 1.547(3)
C1 C2 1.569(3)
C2 C3 1.451(3)
C3 C8 1.399(3)
C3 C4 1.401(3)
C4 C5 1.375(3)
C5 C6 1.404(3)
C6 C7 1.377(3)
C7 C8 1.401(3)
C9 C10 1.365(3)
C10 C11 1.442(3)
C11 C12 1.400(3)
C11 C16 1.415(3)
C12 C13 1.383(3)
C13 C14 1.404(4)
C14 C15 1.376(4)
C15 C16 1.399(3)
C17 C18 1.511(3)
C18 C23 1.372(3)
C18 C19 1.375(4)
C19 C20 1.381(4)
C20 C21 1.375(5)
C21 C22 1.365(5)
C22 C23 1.385(4)
C25 C30 1.519(3)
C25 C26 1.520(3)
C26 C27 1.538(3)
C26 C31 1.549(3)
C27 C28 1.523(4)
C28 C29 1.523(4)
C29 C30 1.523(3)
C29 C34 1.527(4)
C31 C33 1.527(4)
C31 C32 1.528(4)

loop_
_geom_hbond_atom_site_label_D
_geom_hbond_atom_site_label_H
_geom_hbond_atom_site_label_A
_geom_hbond_distance_DH
_geom_hbond_distance_HA
_geom_hbond_distance_DA
_geom_hbond_angle_DHA
_geom_hbond_site_symmetry_A
N1 H1N O1 0.89(3) 2.10(3) 2.977(2) 169(2) 2_556

loop_
_geom_torsion_atom_site_label_1
_geom_torsion_atom_site_label_2
_geom_torsion_atom_site_label_3
_geom_torsion_atom_site_label_4
_geom_torsion
C8 N1 C1 C10 140.98(17)
C8 N1 C1 C24 -93.58(18)
C8 N1 C1 C2 16.9(2)
N1 C1 C2 O1 166.2(2)
C10 C1 C2 O1 42.0(3)
C24 C1 C2 O1 -79.4(2)
N1 C1 C2 C3 -15.2(2)
C10 C1 C2 C3 -139.43(17)
C24 C1 C2 C3 99.15(17)
O1 C2 C3 C8 -173.1(2)
C1 C2 C3 C8 8.4(2)
O1 C2 C3 C4 6.8(4)
C1 C2 C3 C4 -171.7(2)
C8 C3 C4 C5 -1.5(3)
C2 C3 C4 C5 178.7(2)
C3 C4 C5 C6 0.7(4)
C4 C5 C6 C7 0.6(4)
C5 C6 C7 C8 -1.3(3)
C1 N1 C8 C3 -12.9(2)
C1 N1 C8 C7 168.8(2)
C4 C3 C8 N1 -177.63(19)
C2 C3 C8 N1 2.2(2)
C4 C3 C8 C7 0.8(3)
C2 C3 C8 C7 -179.30(18)
C6 C7 C8 N1 178.7(2)
C6 C7 C8 C3 0.5(3)
C16 N2 C9 C10 0.4(2)
C17 N2 C9 C10 175.88(18)
N2 C9 C10 C11 -0.6(2)
N2 C9 C10 C1 -178.50(18)
N1 C1 C10 C9 -107.1(2)
C24 C1 C10 C9 128.2(2)
C2 C1 C10 C9 10.5(3)
N1 C1 C10 C11 75.4(2)
C24 C1 C10 C11 -49.3(2)
C2 C1 C10 C11 -166.96(18)
C9 C10 C11 C12 -177.8(2)
C1 C10 C11 C12 0.1(4)
C9 C10 C11 C16 0.5(2)
C1 C10 C11 C16 178.45(18)
C16 C11 C12 C13 -0.8(3)
C10 C11 C12 C13 177.4(2)
C11 C12 C13 C14 0.9(4)
C12 C13 C14 C15 -0.1(4)
C13 C14 C15 C16 -0.9(4)
C9 N2 C16 C15 178.3(2)
C17 N2 C16 C15 3.0(4)
C9 N2 C16 C11 -0.1(2)
C17 N2 C16 C11 -175.33(19)
C14 C15 C16 N2 -177.2(2)
C14 C15 C16 C11 1.0(3)
C12 C11 C16 N2 178.36(19)
C10 C11 C16 N2 -0.3(2)
C12 C11 C16 C15 -0.2(3)
C10 C11 C16 C15 -178.8(2)
C9 N2 C17 C18 72.1(3)
C16 N2 C17 C18 -113.3(2)
N2 C17 C18 C23 -113.9(3)
N2 C17 C18 C19 65.0(3)
C23 C18 C19 C20 1.7(5)
C17 C18 C19 C20 -177.2(3)
C18 C19 C20 C21 -0.9(6)
C19 C20 C21 C22 -0.5(6)
C20 C21 C22 C23 1.1(7)
C19 C18 C23 C22 -1.2(5)
C17 C18 C23 C22 177.8(3)
C21 C22 C23 C18 -0.2(6)
C25 O3 C24 O2 1.8(3)
C25 O3 C24 C1 -176.42(15)
N1 C1 C24 O2 -0.8(3)
C10 C1 C24 O2 126.5(2)
C2 C1 C24 O2 -110.1(2)
N1 C1 C24 O3 177.41(15)
C10 C1 C24 O3 -55.2(2)
C2 C1 C24 O3 68.19(18)
C24 O3 C25 C30 -95.07(19)
C24 O3 C25 C26 141.82(17)
O3 C25 C26 C27 177.80(17)
C30 C25 C26 C27 57.7(2)
O3 C25 C26 C31 -54.9(2)
C30 C25 C26 C31 -175.00(18)
C25 C26 C27 C28 -55.4(3)
C31 C26 C27 C28 178.7(2)
C26 C27 C28 C29 56.5(3)
C27 C28 C29 C30 -54.6(3)
C27 C28 C29 C34 -177.9(2)
O3 C25 C30 C29 -178.61(18)
C26 C25 C30 C29 -59.1(2)
C28 C29 C30 C25 54.8(3)
C34 C29 C30 C25 179.4(2)
C25 C26 C31 C33 -177.0(2)
C27 C26 C31 C33 -53.9(3)
C25 C26 C31 C32 -50.8(3)
C27 C26 C31 C32 72.3(3)
